data_7239008
loop_
_publ_author_name
'Awheda, Ismail'
'Saygili, Nezire'
'Garner, A. Christopher'
'Wallis, John D.'

_publ_section_title
;
 Activation and regioselectivity of five-membered cyclic thionocarbamates
 to nucleophilic attack
;
_journal_issue 47
_journal_name_full 'RSC Advances'
_journal_page_first 24997
_journal_paper_doi 10.1039/c3ra41074a
_journal_volume 3
_journal_year 2013
_chemical_formula_sum 'C9 H15 N O4'
_chemical_formula_weight 201.22
_chemical_name_systematic
;
N-t-Butoxycarbonyl-4-methyl-1,3-oxazolidine-2-one, 17
;
_space_group_IT_number 61
_space_group_name_Hall '-P 2ac 2ab'
_space_group_name_H-M_alt 'P b c a'
_symmetry_cell_setting orthorhombic
_symmetry_space_group_name_H-M 'P b c a'
_atom_sites_solution_hydrogens geom
_atom_sites_solution_primary direct
_atom_sites_solution_secondary difmap
_audit_creation_method SHELXL-97
_cell_angle_alpha 90.00
_cell_angle_beta 90.00
_cell_angle_gamma 90.00
_cell_formula_units_Z 8
_cell_length_a 9.1981(4)
_cell_length_b 9.2778(3)
_cell_length_c 23.4543(11)
_cell_measurement_reflns_used 3213
_cell_measurement_temperature 120(2)
_cell_measurement_theta_max 29.2751
_cell_measurement_theta_min 3.1123
_cell_volume 2001.55(14)
_computing_cell_refinement
;
CrysAlisPro, Oxford Diffraction Ltd.,
Version 1.171.33.55 (release 05-01-2010 CrysAlis171 .NET)
(compiled Jan 5 2010,16:28:46)
;
_computing_data_collection
;
CrysAlisPro, Oxford Diffraction Ltd.,
Version 1.171.33.55 (release 05-01-2010 CrysAlis171 .NET)
(compiled Jan 5 2010,16:28:46)
;
_computing_data_reduction
;
CrysAlisPro, Oxford Diffraction Ltd.,
Version 1.171.33.55 (release 05-01-2010 CrysAlis171 .NET)
(compiled Jan 5 2010,16:28:46)
;
_computing_structure_refinement 'SHELXL-97 (Sheldrick, 1997)'
_computing_structure_solution 'SHELXS-97 (Sheldrick, 1990)'
_diffrn_ambient_temperature 120(2)
_diffrn_detector_area_resol_mean 15.9832
_diffrn_measured_fraction_theta_full 0.983
_diffrn_measured_fraction_theta_max 0.865
_diffrn_measurement_device_type 'Xcalibur, Sapphire3'
_diffrn_measurement_method '\w scans'
_diffrn_radiation_monochromator graphite
_diffrn_radiation_source 'Enhance (Mo) X-ray Source'
_diffrn_radiation_type MoK\a
_diffrn_radiation_wavelength 0.71073
_diffrn_reflns_av_R_equivalents 0.0225
_diffrn_reflns_av_sigmaI/netI 0.0374
_diffrn_reflns_limit_h_max 8
_diffrn_reflns_limit_h_min -12
_diffrn_reflns_limit_k_max 12
_diffrn_reflns_limit_k_min -8
_diffrn_reflns_limit_l_max 29
_diffrn_reflns_limit_l_min -30
_diffrn_reflns_number 6386
_diffrn_reflns_theta_full 27.25
_diffrn_reflns_theta_max 29.34
_diffrn_reflns_theta_min 3.24
_exptl_absorpt_coefficient_mu 0.105
_exptl_absorpt_correction_T_max 0.993
_exptl_absorpt_correction_T_min 0.971
_exptl_absorpt_correction_type analytical
_exptl_absorpt_process_details
;
CrysAlisPro, Oxford Diffraction Ltd.,
Version 1.171.33.55 (release 05-01-2010 CrysAlis171 .NET)
(compiled Jan 5 2010,16:28:46)
Analytical numeric absorption correction using a multifaceted crystal
model based on expressions derived by R.C. Clark & J.S. Reid.
(Clark, R. C. & Reid, J. S. (1995). Acta Cryst. A51, 887-897)
;
_exptl_crystal_colour colourless
_exptl_crystal_density_diffrn 1.336
_exptl_crystal_density_method 'not measured'
_exptl_crystal_description plate
_exptl_crystal_F_000 864
_exptl_crystal_size_max 0.3427
_exptl_crystal_size_mid 0.2741
_exptl_crystal_size_min 0.0660
_refine_diff_density_max 0.242
_refine_diff_density_min -0.204
_refine_diff_density_rms 0.046
_refine_ls_extinction_method none
_refine_ls_goodness_of_fit_ref 1.063
_refine_ls_hydrogen_treatment constr
_refine_ls_matrix_type full
_refine_ls_number_parameters 131
_refine_ls_number_reflns 2376
_refine_ls_number_restraints 0
_refine_ls_restrained_S_all 1.063
_refine_ls_R_factor_all 0.0724
_refine_ls_R_factor_gt 0.0494
_refine_ls_shift/su_max 0.000
_refine_ls_shift/su_mean 0.000
_refine_ls_structure_factor_coef Fsqd
_refine_ls_weighting_details 'calc w=1/[\s^2^(Fo^2^)+(0.0354P)^2^+1.1231P] where P=(Fo^2^+2Fc^2^)/3'
_refine_ls_weighting_scheme calc
_refine_ls_wR_factor_gt 0.0950
_refine_ls_wR_factor_ref 0.1008
_reflns_number_gt 1819
_reflns_number_total 2376
_reflns_threshold_expression >2sigma(I)
_cod_data_source_file c3ra41074a.txt
_cod_data_source_block compound17
_cod_original_sg_symbol_H-M Pbca
_cod_database_code 7239008

loop_
_symmetry_equiv_pos_as_xyz
'x, y, z'
'-x+1/2, -y, z+1/2'
'x+1/2, -y+1/2, -z'
'-x, y+1/2, -z+1/2'
'-x, -y, -z'
'x-1/2, y, -z-1/2'
'-x-1/2, y-1/2, z'
'x, -y-1/2, z-1/2'

loop_
_atom_site_label
_atom_site_type_symbol
_atom_site_fract_x
_atom_site_fract_y
_atom_site_fract_z
_atom_site_U_iso_or_equiv
_atom_site_adp_type
_atom_site_occupancy
_atom_site_symmetry_multiplicity
_atom_site_calc_flag
_atom_site_refinement_flags
O1 O 0.10835(12) 0.32534(13) 0.51204(5) 0.0227(3) Uani 1 1 d .
O2 O -0.10666(13) 0.42992(13) 0.34704(5) 0.0264(3) Uani 1 1 d .
O3 O 0.08560(11) 0.57250(12) 0.36955(5) 0.0171(3) Uani 1 1 d .
O4 O 0.22889(12) 0.49854(13) 0.46627(5) 0.0231(3) Uani 1 1 d .
N1 N 0.02890(14) 0.38191(14) 0.42528(6) 0.0161(3) Uani 1 1 d .
C1 C 0.13191(17) 0.41217(17) 0.46688(7) 0.0167(3) Uani 1 1 d .
C3 C -0.01704(19) 0.23386(18) 0.50297(7) 0.0214(4) Uani 1 1 d .
H3A H -0.0955 0.2587 0.5301 0.026 Uiso 1 1 calc R
H3B H 0.0093 0.1313 0.5084 0.026 Uiso 1 1 calc R
C2 C -0.06661(17) 0.26078(17) 0.44153(7) 0.0167(3) Uani 1 1 d .
H2 H -0.1704 0.2927 0.4412 0.020 Uiso 1 1 calc R
C4 C -0.0480(2) 0.12964(18) 0.40380(7) 0.0230(4) Uani 1 1 d .
H4A H -0.0714 0.1552 0.3643 0.034 Uiso 1 1 calc R
H4B H -0.1134 0.0529 0.4167 0.034 Uiso 1 1 calc R
H4C H 0.0528 0.0960 0.4059 0.034 Uiso 1 1 calc R
C5 C -0.00497(17) 0.46300(17) 0.37672(7) 0.0168(3) Uani 1 1 d .
C6 C 0.05719(17) 0.67953(17) 0.32339(7) 0.0167(3) Uani 1 1 d .
C7 C -0.08812(18) 0.75172(19) 0.33365(8) 0.0232(4) Uani 1 1 d .
H7A H -0.1664 0.6816 0.3280 0.035 Uiso 1 1 calc R
H7B H -0.1002 0.8318 0.3068 0.035 Uiso 1 1 calc R
H7C H -0.0918 0.7885 0.3728 0.035 Uiso 1 1 calc R
C8 C 0.0662(2) 0.6080(2) 0.26524(7) 0.0260(4) Uani 1 1 d .
H8A H 0.1589 0.5566 0.2618 0.039 Uiso 1 1 calc R
H8B H 0.0597 0.6816 0.2354 0.039 Uiso 1 1 calc R
H8C H -0.0142 0.5395 0.2610 0.039 Uiso 1 1 calc R
C9 C 0.18147(19) 0.78523(19) 0.33121(8) 0.0258(4) Uani 1 1 d .
H9A H 0.1752 0.8291 0.3691 0.039 Uiso 1 1 calc R
H9B H 0.1752 0.8607 0.3021 0.039 Uiso 1 1 calc R
H9C H 0.2743 0.7342 0.3275 0.039 Uiso 1 1 calc R

loop_
_atom_site_aniso_label
_atom_site_aniso_U_11
_atom_site_aniso_U_22
_atom_site_aniso_U_33
_atom_site_aniso_U_23
_atom_site_aniso_U_13
_atom_site_aniso_U_12
O1 0.0233(6) 0.0249(6) 0.0199(6) 0.0053(5) -0.0025(5) -0.0027(5)
O2 0.0266(7) 0.0220(6) 0.0306(7) 0.0080(6) -0.0122(5) -0.0086(6)
O3 0.0179(6) 0.0141(5) 0.0195(6) 0.0050(5) -0.0027(5) -0.0026(5)
O4 0.0179(6) 0.0260(6) 0.0253(7) 0.0029(6) -0.0035(5) -0.0043(5)
N1 0.0162(6) 0.0130(7) 0.0190(7) 0.0028(6) -0.0010(5) -0.0016(5)
C1 0.0164(8) 0.0156(8) 0.0179(8) 0.0000(7) 0.0008(6) 0.0055(7)
C3 0.0289(9) 0.0144(8) 0.0209(9) 0.0024(7) 0.0003(7) -0.0033(7)
C2 0.0144(7) 0.0134(7) 0.0223(8) 0.0039(7) 0.0018(6) -0.0008(6)
C4 0.0306(9) 0.0144(8) 0.0238(9) 0.0002(7) -0.0019(7) -0.0027(7)
C5 0.0168(8) 0.0123(8) 0.0213(8) 0.0006(7) -0.0003(7) 0.0004(6)
C6 0.0195(8) 0.0136(7) 0.0170(8) 0.0044(6) -0.0016(6) -0.0014(7)
C7 0.0227(9) 0.0194(8) 0.0275(9) 0.0049(7) 0.0000(7) 0.0017(7)
C8 0.0334(10) 0.0242(9) 0.0202(9) 0.0019(7) 0.0009(8) 0.0014(8)
C9 0.0253(9) 0.0227(9) 0.0294(10) 0.0088(8) -0.0047(7) -0.0063(8)

loop_
_atom_type_symbol
_atom_type_description
_atom_type_scat_dispersion_real
_atom_type_scat_dispersion_imag
_atom_type_scat_source
C C 0.0033 0.0016 'International Tables Vol C Tables 4.2.6.8 and 6.1.1.4'
H H 0.0000 0.0000 'International Tables Vol C Tables 4.2.6.8 and 6.1.1.4'
N N 0.0061 0.0033 'International Tables Vol C Tables 4.2.6.8 and 6.1.1.4'
O O 0.0106 0.0060 'International Tables Vol C Tables 4.2.6.8 and 6.1.1.4'

loop_
_geom_angle_atom_site_label_1
_geom_angle_atom_site_label_2
_geom_angle_atom_site_label_3
_geom_angle
C1 O1 C3 111.28(12)
C5 O3 C6 119.49(12)
C1 N1 C5 127.94(13)
C1 N1 C2 112.24(13)
C5 N1 C2 119.11(13)
O4 C1 O1 121.88(15)
O4 C1 N1 129.36(15)
O1 C1 N1 108.75(13)
N1 C2 C4 113.18(13)
N1 C2 C3 100.94(12)
C4 C2 C3 112.65(13)
O1 C3 C2 106.25(12)
O2 C5 O3 127.59(15)
O2 C5 N1 120.37(14)
O3 C5 N1 112.04(13)
O3 C6 C7 109.49(13)
O3 C6 C9 102.15(12)
C7 C6 C9 111.10(14)
O3 C6 C8 110.56(13)
C7 C6 C8 112.58(14)
C9 C6 C8 110.48(14)

loop_
_geom_bond_atom_site_label_1
_geom_bond_atom_site_label_2
_geom_bond_distance
O1 C1 1.3483(19)
O1 C3 1.448(2)
O2 C5 1.2056(19)
O3 C5 1.3245(19)
O3 C6 1.4922(19)
O4 C1 1.1992(19)
N1 C1 1.389(2)
N1 C5 1.400(2)
N1 C2 1.477(2)
C2 C3 1.532(2)
C2 C4 1.514(2)
C6 C7 1.514(2)
C6 C9 1.517(2)
C6 C8 1.519(2)
